data_1544552
loop_
_publ_author_name
'Pellicer-Porres, J.'
'Saitta, A.M.'
'Polian, A.'
'Itie, J.P.'
'Hanfland, M.'

_publ_section_title
;
 Six-fold-coordinated phosphours by oxygen in AlPO4 quartz homeotype under
 high pressure :Sample at 97.5 GPa
;
_journal_name_full 'Nature Materials'
_journal_page_first 698
_journal_page_last 702
_journal_volume 6
_journal_year 2007
_chemical_formula_sum 'Al O4 P'
_chemical_name_common 'AlPO4 monoclinic CaCl2 structure @ 97.5 GPa'
_space_group_IT_number 10
_space_group_name_H-M_alt 'P 1 2/m 1'
_symmetry_space_group_name_Hall '-P 2y'
_symmetry_space_group_name_H-M 'P 1 2/m 1'
_cell_angle_alpha 90
_cell_angle_beta 87.4(2)
_cell_angle_gamma 90
_cell_formula_units_Z 1
_cell_length_a 3.838(1)
_cell_length_b 2.506(5)
_cell_length_c 4.036(8)
_cell_volume 38.78(11)
_cod_data_source_file AlPO4-mCaCl2.cif
_cod_data_source_block AlPO4_CaCl2
_cod_original_formula_sum 'Al P O4'
_cod_database_code 1544552

loop_
_space_group_symop_operation_xyz
'x, y, z'
'-x, -y, -z'
'-x, y, -z'
'x, -y, z'

loop_
_atom_site_label
_atom_site_occupancy
_atom_site_fract_x
_atom_site_fract_y
_atom_site_fract_z
_atom_site_adp_type
_atom_site_B_iso_or_equiv
_atom_site_type_symbol
Al 1.0 0.000000 0.000000 0.000000 Biso 1.000000 Al
P 1.0 0.500000 0.500000 0.500000 Biso 1.000000 P
O1 1.0 0.690(2) 0.000000 0.3300(10) Biso 1.000000 O
O2 1.0 0.7740(10) 0.500000 0.8140(10) Biso 1.000000 O
